data_7712791
loop_
_publ_author_name
'Katzenmayer, Markus'
'Kracht, Felix'
'Maichle-Moessmer, Caecilia'
'Anwander, Reiner'

_publ_section_title
;
 Potential precursors for terminal ytterbium(II) imide complexes bearing
 the tris(3-tert-butyl-5-methylpyrazolyl)hydroborato ligand
;
_journal_name_full 'Dalton Transactions'
_journal_paper_doi 10.1039/D3DT00861D
_journal_year 2023
_chemical_formula_sum 'C43 H68 B N9 Yb'
_chemical_formula_weight 894.91
_chemical_properties_physical Air-sensitive,Moisture-sensitive
_space_group_crystal_system monoclinic
_space_group_IT_number 14
_space_group_name_Hall '-P 2yn'
_space_group_name_H-M_alt 'P 1 21/n 1'
_atom_sites_solution_hydrogens mixed
_audit_creation_method SHELXL-2018/3
_audit_update_record
;
2023-03-14 deposited with the CCDC.	2023-04-18 downloaded from the CCDC.
;
_cell_angle_alpha 90
_cell_angle_beta 97.5190(10)
_cell_angle_gamma 90
_cell_formula_units_Z 4
_cell_length_a 11.1230(7)
_cell_length_b 21.4324(13)
_cell_length_c 18.9230(11)
_cell_measurement_reflns_used 445
_cell_measurement_temperature 100(2)
_cell_measurement_theta_max 17.88
_cell_measurement_theta_min 2.266
_cell_volume 4472.3(5)
_computing_cell_refinement 'SAINT V8.40B (Bruker Nano, Inc., 2019)'
_computing_data_collection 'APEX3 v2019.11-0'
_computing_data_reduction 'SAINT V8.40B (Bruker Nano, Inc., 2019)'
_computing_structure_refinement 'SHELXL-2018/3 (Sheldrick, 2018)'
_computing_structure_solution 'SHELXT 2018/2 (Sheldrick, 2018)'
_diffrn_ambient_temperature 100(2)
_diffrn_measured_fraction_theta_full 0.999
_diffrn_measured_fraction_theta_max 0.998
_diffrn_measurement_device_type 'Bruker APEX II DUO'
_diffrn_measurement_method 'omega scans'
_diffrn_radiation_type MoK\a
_diffrn_radiation_wavelength 0.71073
_diffrn_reflns_av_R_equivalents 0.0358
_diffrn_reflns_av_unetI/netI 0.0244
_diffrn_reflns_Laue_measured_fraction_full 0.999
_diffrn_reflns_Laue_measured_fraction_max 0.998
_diffrn_reflns_limit_h_max 15
_diffrn_reflns_limit_h_min -15
_diffrn_reflns_limit_k_max 30
_diffrn_reflns_limit_k_min -30
_diffrn_reflns_limit_l_max 26
_diffrn_reflns_limit_l_min -24
_diffrn_reflns_number 81723
_diffrn_reflns_point_group_measured_fraction_full 0.999
_diffrn_reflns_point_group_measured_fraction_max 0.998
_diffrn_reflns_theta_full 25.242
_diffrn_reflns_theta_max 30.534
_diffrn_reflns_theta_min 2.171
_diffrn_source 'ImuS-focus sealed tube'
_exptl_absorpt_coefficient_mu 2.130
_exptl_absorpt_correction_type numerical
_exptl_absorpt_process_details 'sadabs V2012/1 (Bruker AXS Inc.)'
_exptl_crystal_colour red
_exptl_crystal_density_diffrn 1.329
_exptl_crystal_description column
_exptl_crystal_F_000 1856
_exptl_crystal_size_max 0.400
_exptl_crystal_size_mid 0.179
_exptl_crystal_size_min 0.146
_exptl_transmission_factor_max 0.7461
_exptl_transmission_factor_min 0.5922
_refine_diff_density_max 1.131
_refine_diff_density_min -0.588
_refine_diff_density_rms 0.081
_refine_ls_extinction_method none
_refine_ls_goodness_of_fit_ref 1.044
_refine_ls_hydrogen_treatment mixed
_refine_ls_matrix_type full
_refine_ls_number_parameters 533
_refine_ls_number_reflns 13646
_refine_ls_number_restraints 493
_refine_ls_restrained_S_all 1.026
_refine_ls_R_factor_all 0.0306
_refine_ls_R_factor_gt 0.0238
_refine_ls_shift/su_max 0.008
_refine_ls_shift/su_mean 0.000
_refine_ls_structure_factor_coef Fsqd
_refine_ls_weighting_details 'w=1/[\s^2^(Fo^2^)+(0.0291P)^2^+1.7408P] where P=(Fo^2^+2Fc^2^)/3'
_refine_ls_weighting_scheme calc
_refine_ls_wR_factor_gt 0.0559
_refine_ls_wR_factor_ref 0.0586
_reflns_Friedel_coverage 0.000
_reflns_number_gt 11803
_reflns_number_total 13646
_reflns_threshold_expression 'I > 2\s(I)'
_cod_data_source_file d3dt00861d2.cif
_cod_data_source_block 1-dmap_mo_MK204_0m_a
_cod_original_sg_symbol_H-M 'P 21/n'
_cod_database_code 7712791
_shelx_shelxl_version_number 2018/3
_shelx_space_group_comment
;
The symmetry employed for this shelxl refinement is uniquely defined
by the following loop, which should always be used as a source of
symmetry information in preference to the above space-group names.
They are only intended as comments.
;
_shelx_estimated_absorpt_t_min 0.483
_shelx_estimated_absorpt_t_max 0.746

loop_
_space_group_symop_operation_xyz
'x, y, z'
'-x+1/2, y+1/2, -z+1/2'
'-x, -y, -z'
'x-1/2, -y-1/2, z-1/2'

loop_
_atom_site_label
_atom_site_type_symbol
_atom_site_fract_x
_atom_site_fract_y
_atom_site_fract_z
_atom_site_U_iso_or_equiv
_atom_site_adp_type
_atom_site_occupancy
_atom_site_site_symmetry_order
_atom_site_calc_flag
_atom_site_refinement_flags_posn
_atom_site_refinement_flags_adp
_atom_site_refinement_flags_occupancy
_atom_site_disorder_assembly
_atom_site_disorder_group
C1 C 0.06612(15) 0.64422(9) 0.57180(10) 0.0220(3) Uani 1 1 d . . . . .
C2 C 0.01908(15) 0.70266(9) 0.58161(10) 0.0235(4) Uani 1 1 d . . . . .
H2 H -0.062749 0.715635 0.569820 0.028 Uiso 1 1 calc R U . . .
C3 C 0.11688(15) 0.73895(9) 0.61255(10) 0.0203(3) Uani 1 1 d . . . . .
C4 C 0.11719(17) 0.80698(9) 0.63312(11) 0.0269(4) Uani 1 1 d . . . . .
C5 C 0.1757(2) 0.81507(12) 0.70989(13) 0.0438(6) Uani 1 1 d . . . . .
H5A H 0.261803 0.803976 0.713635 0.066 Uiso 1 1 calc R U . . .
H5B H 0.135251 0.787823 0.741032 0.066 Uiso 1 1 calc R U . . .
H5C H 0.167818 0.858603 0.724419 0.066 Uiso 1 1 calc R U . . .
C6 C 0.1875(2) 0.84425(10) 0.58296(14) 0.0392(5) Uani 1 1 d . . . . .
H6A H 0.148690 0.839110 0.533749 0.059 Uiso 1 1 calc R U . . .
H6B H 0.271160 0.828982 0.587067 0.059 Uiso 1 1 calc R U . . .
H6C H 0.187600 0.888513 0.595964 0.059 Uiso 1 1 calc R U . . .
C7 C -0.0137(2) 0.83153(11) 0.62480(16) 0.0476(6) Uani 1 1 d . . . . .
H7A H -0.013396 0.875784 0.637837 0.071 Uiso 1 1 calc R U . . .
H7B H -0.060634 0.807874 0.656077 0.071 Uiso 1 1 calc R U . . .
H7C H -0.050601 0.826571 0.575181 0.071 Uiso 1 1 calc R U . . .
C8 C 0.00107(17) 0.58760(10) 0.54042(12) 0.0313(4) Uani 1 1 d . . . . .
H8A H -0.085996 0.596382 0.530721 0.047 Uiso 1 1 calc R U . . .
H8B H 0.014731 0.552805 0.574115 0.047 Uiso 1 1 calc R U . . .
H8C H 0.031838 0.576502 0.495854 0.047 Uiso 1 1 calc R U . . .
C9 C 0.33347(16) 0.51245(8) 0.69365(10) 0.0234(4) Uani 1 1 d . . . . .
C10 C 0.37985(17) 0.51296(9) 0.76467(11) 0.0259(4) Uani 1 1 d . . . . .
H10 H 0.391270 0.478092 0.795824 0.031 Uiso 1 1 calc R U . . .
C11 C 0.40683(15) 0.57558(8) 0.78164(10) 0.0217(3) Uani 1 1 d . . . . .
C12 C 0.45686(17) 0.60137(9) 0.85413(10) 0.0261(4) Uani 1 1 d . . . . .
C13 C 0.3930(2) 0.66254(11) 0.86811(13) 0.0368(5) Uani 1 1 d . . . . .
H13A H 0.406644 0.693169 0.831548 0.055 Uiso 1 1 calc R U . . .
H13B H 0.425597 0.678616 0.915216 0.055 Uiso 1 1 calc R U . . .
H13C H 0.305757 0.654988 0.866515 0.055 Uiso 1 1 calc R U . . .
C14 C 0.59396(19) 0.61285(12) 0.85906(12) 0.0389(5) Uani 1 1 d . . . . .
H14A H 0.634466 0.574298 0.847403 0.058 Uiso 1 1 calc R U . . .
H14B H 0.625476 0.625928 0.907583 0.058 Uiso 1 1 calc R U . . .
H14C H 0.609448 0.645664 0.825323 0.058 Uiso 1 1 calc R U . . .
C15 C 0.4352(3) 0.55419(12) 0.91212(13) 0.0489(6) Uani 1 1 d . . . . .
H15A H 0.348001 0.546736 0.910579 0.073 Uiso 1 1 calc R U . . .
H15B H 0.467773 0.570833 0.958979 0.073 Uiso 1 1 calc R U . . .
H15C H 0.476116 0.514857 0.903861 0.073 Uiso 1 1 calc R U . . .
C16 C 0.2853(2) 0.45783(9) 0.64893(12) 0.0318(4) Uani 1 1 d . . . . .
H16A H 0.197764 0.462737 0.635322 0.048 Uiso 1 1 calc R U . . .
H16B H 0.301171 0.419245 0.676356 0.048 Uiso 1 1 calc R U . . .
H16C H 0.325637 0.455869 0.605930 0.048 Uiso 1 1 calc R U . . .
C17 C 0.39786(16) 0.58125(9) 0.48473(10) 0.0224(3) Uani 1 1 d . . . . .
C18 C 0.47807(16) 0.61667(9) 0.45220(10) 0.0249(4) Uani 1 1 d . . . . .
H18 H 0.510030 0.607241 0.409277 0.030 Uiso 1 1 calc R U . . .
C19 C 0.50275(16) 0.66905(9) 0.49498(10) 0.0244(4) Uani 1 1 d . . . . .
C20 C 0.57920(19) 0.72504(10) 0.47987(12) 0.0318(4) Uani 1 1 d . . . . .
C21 C 0.66738(18) 0.74348(11) 0.54525(13) 0.0362(5) Uani 1 1 d . . . . .
H21A H 0.717463 0.707421 0.561837 0.054 Uiso 1 1 calc R U . . .
H21B H 0.621667 0.757431 0.583235 0.054 Uiso 1 1 calc R U . . .
H21C H 0.719622 0.777431 0.532626 0.054 Uiso 1 1 calc R U . . .
C24 C 0.3396(2) 0.52110(9) 0.45849(11) 0.0313(4) Uani 1 1 d . . . . .
H24A H 0.251734 0.526958 0.448045 0.047 Uiso 1 1 calc R U . . .
H24B H 0.357137 0.488934 0.495200 0.047 Uiso 1 1 calc R U . . .
H24C H 0.371976 0.508064 0.415051 0.047 Uiso 1 1 calc R U . . .
C30 C 0.59896(15) 0.85233(8) 0.70592(10) 0.0222(3) Uani 1 1 d . . . . .
C31 C 0.65775(17) 0.89534(9) 0.66342(11) 0.0263(4) Uani 1 1 d . . . . .
C32 C 0.76346(18) 0.92536(9) 0.69295(12) 0.0303(4) Uani 1 1 d . . . . .
H32 H 0.801605 0.953690 0.664309 0.036 Uiso 1 1 calc R U . . .
C33 C 0.81478(18) 0.91534(10) 0.76256(12) 0.0322(4) Uani 1 1 d . . . . .
H33 H 0.888409 0.935344 0.781112 0.039 Uiso 1 1 calc R U . . .
C34 C 0.75651(17) 0.87547(9) 0.80474(11) 0.0282(4) Uani 1 1 d . . . . .
H34 H 0.790533 0.868905 0.852881 0.034 Uiso 1 1 calc R U . . .
C35 C 0.64947(16) 0.84474(8) 0.77854(10) 0.0232(4) Uani 1 1 d . . . . .
C36 C 0.6019(2) 0.90842(10) 0.58782(12) 0.0337(4) Uani 1 1 d . . . . .
H36 H 0.569512 0.867847 0.567314 0.040 Uiso 1 1 calc R U . . .
C37 C 0.4930(2) 0.95294(11) 0.58624(14) 0.0415(5) Uani 1 1 d . . . . .
H37A H 0.449900 0.955013 0.537688 0.062 Uiso 1 1 calc R U . . .
H37B H 0.521794 0.994664 0.601356 0.062 Uiso 1 1 calc R U . . .
H37C H 0.437872 0.937474 0.618668 0.062 Uiso 1 1 calc R U . . .
C38 C 0.6901(2) 0.93260(13) 0.53909(14) 0.0468(6) Uani 1 1 d . . . . .
H38A H 0.649250 0.934573 0.490005 0.070 Uiso 1 1 calc R U . . .
H38B H 0.759834 0.904407 0.541312 0.070 Uiso 1 1 calc R U . . .
H38C H 0.717925 0.974395 0.554586 0.070 Uiso 1 1 calc R U . . .
C39 C 0.58258(17) 0.80566(10) 0.82760(10) 0.0255(4) Uani 1 1 d . . . . .
H39 H 0.552866 0.767311 0.800696 0.031 Uiso 1 1 calc R U . . .
C40 C 0.47103(19) 0.84136(10) 0.84521(12) 0.0335(5) Uani 1 1 d . . . . .
H40A H 0.419620 0.852406 0.800913 0.050 Uiso 1 1 calc R U . . .
H40B H 0.497020 0.879461 0.871510 0.050 Uiso 1 1 calc R U . . .
H40C H 0.425053 0.815058 0.874494 0.050 Uiso 1 1 calc R U . . .
C41 C 0.6594(2) 0.78435(10) 0.89637(12) 0.0352(5) Uani 1 1 d . . . . .
H41A H 0.730032 0.761111 0.884581 0.053 Uiso 1 1 calc R U . . .
H41B H 0.610690 0.757398 0.923338 0.053 Uiso 1 1 calc R U . . .
H41C H 0.686768 0.820887 0.925218 0.053 Uiso 1 1 calc R U . . .
C50 C 0.74775(16) 0.69750(9) 0.72198(11) 0.0242(4) Uani 1 1 d . . . . .
H50 H 0.741389 0.740956 0.730684 0.029 Uiso 1 1 calc R U . . .
C51 C 0.86018(15) 0.67035(9) 0.73701(10) 0.0234(4) Uani 1 1 d . . . . .
H51 H 0.928254 0.694885 0.755461 0.028 Uiso 1 1 calc R U . . .
C52 C 0.87419(15) 0.60596(8) 0.72497(10) 0.0214(3) Uani 1 1 d . . . . .
C53 C 0.76821(16) 0.57374(9) 0.69673(10) 0.0236(4) Uani 1 1 d . . . . .
H53 H 0.771478 0.530363 0.686839 0.028 Uiso 1 1 calc R U . . .
C54 C 0.66010(16) 0.60539(9) 0.68355(11) 0.0254(4) Uani 1 1 d . . . . .
H54 H 0.590393 0.582331 0.664472 0.030 Uiso 1 1 calc R U . . .
C55 C 0.99214(17) 0.50994(9) 0.72599(12) 0.0310(4) Uani 1 1 d . . . . .
H55A H 0.976138 0.502204 0.674574 0.047 Uiso 1 1 calc R U . . .
H55B H 0.932798 0.487237 0.750152 0.047 Uiso 1 1 calc R U . . .
H55C H 1.074053 0.495581 0.744074 0.047 Uiso 1 1 calc R U . . .
C56 C 1.08968(16) 0.61116(10) 0.76811(12) 0.0323(4) Uani 1 1 d . . . . .
H56A H 1.159822 0.583100 0.774685 0.049 Uiso 1 1 calc R U . . .
H56B H 1.077440 0.629440 0.814095 0.049 Uiso 1 1 calc R U . . .
H56C H 1.104245 0.644498 0.734809 0.049 Uiso 1 1 calc R U . . .
B1 B 0.27901(17) 0.59313(9) 0.59280(11) 0.0194(4) Uani 1 1 d . . . . .
H1 H 0.2313(18) 0.5533(9) 0.5689(10) 0.018(5) Uiso 1 1 d . . . . .
N1 N 0.18656(12) 0.64601(7) 0.59581(8) 0.0186(3) Uani 1 1 d . . . . .
N2 N 0.21882(13) 0.70468(7) 0.62155(8) 0.0180(3) Uani 1 1 d . . . . .
N3 N 0.33396(12) 0.57176(7) 0.66888(8) 0.0190(3) Uani 1 1 d . . . . .
N4 N 0.38010(12) 0.61150(7) 0.72348(8) 0.0199(3) Uani 1 1 d . . . . .
N5 N 0.37601(12) 0.61137(7) 0.54454(8) 0.0188(3) Uani 1 1 d . . . . .
N6 N 0.44160(13) 0.66616(7) 0.55149(8) 0.0218(3) Uani 1 1 d . . . . .
N7 N 0.49787(14) 0.81818(7) 0.67973(9) 0.0253(3) Uani 1 1 d . . . . .
H7 H 0.4450(19) 0.8544(12) 0.6631(11) 0.030 Uiso 1 1 d . U . . .
N8 N 0.64574(13) 0.66668(7) 0.69571(9) 0.0251(3) Uani 1 1 d . . . . .
N9 N 0.98239(13) 0.57628(8) 0.73956(10) 0.0274(3) Uani 1 1 d . . . . .
Yb1 Yb 0.43955(2) 0.71311(2) 0.66957(2) 0.01636(3) Uani 1 1 d . . . . .
C22 C 0.5005(16) 0.7775(8) 0.4537(10) 0.039(2) Uani 0.68(4) 1 d . . P A 1
H22A H 0.452158 0.765856 0.408571 0.058 Uiso 0.68(4) 1 calc R U P A 1
H22B H 0.550589 0.813909 0.446140 0.058 Uiso 0.68(4) 1 calc R U P A 1
H22C H 0.446337 0.787707 0.488921 0.058 Uiso 0.68(4) 1 calc R U P A 1
C23 C 0.6629(11) 0.7049(5) 0.4249(7) 0.047(2) Uani 0.68(4) 1 d . . P A 1
H23A H 0.613454 0.693011 0.380207 0.071 Uiso 0.68(4) 1 calc R U P A 1
H23B H 0.712239 0.669174 0.443567 0.071 Uiso 0.68(4) 1 calc R U P A 1
H23C H 0.716174 0.739648 0.416016 0.071 Uiso 0.68(4) 1 calc R U P A 1
C22A C 0.485(3) 0.7837(14) 0.462(2) 0.031(4) Uani 0.32(4) 1 d . . P A 2
H22D H 0.529902 0.820561 0.449608 0.047 Uiso 0.32(4) 1 calc R U P A 2
H22E H 0.445096 0.792995 0.504200 0.047 Uiso 0.32(4) 1 calc R U P A 2
H22F H 0.423573 0.772683 0.422135 0.047 Uiso 0.32(4) 1 calc R U P A 2
C23A C 0.625(4) 0.7195(12) 0.4044(16) 0.060(5) Uani 0.32(4) 1 d . . P A 2
H23D H 0.555875 0.713495 0.367494 0.090 Uiso 0.32(4) 1 calc R U P A 2
H23E H 0.680429 0.683772 0.404469 0.090 Uiso 0.32(4) 1 calc R U P A 2
H23F H 0.668433 0.757756 0.394502 0.090 Uiso 0.32(4) 1 calc R U P A 2

loop_
_atom_site_aniso_label
_atom_site_aniso_U_11
_atom_site_aniso_U_22
_atom_site_aniso_U_33
_atom_site_aniso_U_23
_atom_site_aniso_U_13
_atom_site_aniso_U_12
C1 0.0157(7) 0.0263(9) 0.0234(9) 0.0010(7) 0.0007(6) -0.0022(6)
C2 0.0129(7) 0.0309(10) 0.0264(9) 0.0021(7) 0.0008(6) 0.0027(6)
C3 0.0157(7) 0.0235(8) 0.0216(9) 0.0005(7) 0.0025(6) 0.0042(6)
C4 0.0227(8) 0.0234(9) 0.0340(11) -0.0052(8) 0.0009(7) 0.0067(7)
C5 0.0546(14) 0.0372(13) 0.0377(13) -0.0162(10) -0.0012(11) 0.0120(11)
C6 0.0379(11) 0.0250(10) 0.0533(15) 0.0044(10) 0.0005(10) 0.0015(8)
C7 0.0265(10) 0.0344(12) 0.0811(19) -0.0138(12) 0.0042(11) 0.0125(9)
C8 0.0208(8) 0.0311(10) 0.0398(12) -0.0013(9) -0.0036(8) -0.0062(7)
C9 0.0257(8) 0.0162(8) 0.0298(10) 0.0011(7) 0.0093(7) 0.0024(6)
C10 0.0286(9) 0.0210(9) 0.0293(10) 0.0066(7) 0.0082(7) 0.0051(7)
C11 0.0182(7) 0.0229(9) 0.0241(9) 0.0027(7) 0.0037(6) 0.0040(6)
C12 0.0270(9) 0.0280(10) 0.0229(9) 0.0027(7) 0.0022(7) 0.0002(7)
C13 0.0333(10) 0.0383(12) 0.0379(12) -0.0110(10) 0.0006(9) 0.0038(9)
C14 0.0274(10) 0.0547(15) 0.0328(12) -0.0054(10) -0.0023(9) 0.0048(9)
C15 0.0737(18) 0.0444(14) 0.0282(12) 0.0059(10) 0.0055(12) -0.0121(13)
C16 0.0456(12) 0.0170(9) 0.0347(11) -0.0009(8) 0.0119(9) -0.0008(8)
C17 0.0236(8) 0.0223(9) 0.0207(9) -0.0039(7) 0.0007(7) 0.0049(6)
C18 0.0234(8) 0.0297(10) 0.0223(9) -0.0052(7) 0.0059(7) 0.0032(7)
C19 0.0189(8) 0.0288(9) 0.0263(9) -0.0039(7) 0.0063(7) -0.0014(7)
C20 0.0306(10) 0.0383(11) 0.0296(10) -0.0076(8) 0.0153(8) -0.0105(8)
C21 0.0213(9) 0.0329(11) 0.0537(14) -0.0014(10) 0.0018(9) -0.0041(8)
C24 0.0426(11) 0.0239(10) 0.0269(10) -0.0083(8) 0.0031(8) 0.0007(8)
C30 0.0213(8) 0.0175(8) 0.0278(9) -0.0039(7) 0.0034(7) 0.0024(6)
C31 0.0291(9) 0.0191(9) 0.0321(10) -0.0015(7) 0.0090(8) 0.0038(7)
C32 0.0296(9) 0.0207(9) 0.0434(12) -0.0023(8) 0.0154(8) 0.0000(7)
C33 0.0228(9) 0.0290(10) 0.0455(12) -0.0090(9) 0.0074(8) -0.0049(7)
C34 0.0246(9) 0.0287(10) 0.0309(10) -0.0083(8) 0.0022(7) -0.0011(7)
C35 0.0217(8) 0.0196(8) 0.0286(9) -0.0057(7) 0.0046(7) 0.0009(6)
C36 0.0417(11) 0.0266(10) 0.0337(11) 0.0047(8) 0.0082(9) 0.0027(8)
C37 0.0406(12) 0.0385(13) 0.0451(14) 0.0126(10) 0.0038(10) 0.0066(10)
C38 0.0518(14) 0.0471(14) 0.0445(14) 0.0163(11) 0.0180(11) 0.0089(11)
C39 0.0253(9) 0.0255(9) 0.0254(10) -0.0039(7) 0.0024(7) -0.0019(7)
C40 0.0305(10) 0.0355(11) 0.0360(12) -0.0068(9) 0.0104(8) 0.0019(8)
C41 0.0371(11) 0.0406(13) 0.0267(11) 0.0017(9) -0.0005(8) -0.0035(9)
C50 0.0198(8) 0.0193(8) 0.0334(10) -0.0054(7) 0.0033(7) 0.0003(6)
C51 0.0173(7) 0.0235(9) 0.0293(10) -0.0042(7) 0.0028(7) -0.0022(6)
C52 0.0166(7) 0.0225(9) 0.0253(9) -0.0004(7) 0.0035(6) 0.0017(6)
C53 0.0209(8) 0.0180(8) 0.0317(10) -0.0035(7) 0.0031(7) 0.0014(6)
C54 0.0181(8) 0.0221(9) 0.0351(10) -0.0058(8) 0.0001(7) -0.0007(6)
C55 0.0237(9) 0.0254(10) 0.0457(12) 0.0075(9) 0.0111(8) 0.0078(7)
C56 0.0164(8) 0.0394(12) 0.0407(12) -0.0008(9) 0.0019(8) 0.0029(7)
B1 0.0163(8) 0.0175(9) 0.0243(10) -0.0022(7) 0.0015(7) -0.0001(6)
N1 0.0149(6) 0.0178(7) 0.0225(7) -0.0014(6) 0.0004(5) -0.0010(5)
N2 0.0149(6) 0.0183(7) 0.0206(7) -0.0018(5) 0.0008(5) 0.0015(5)
N3 0.0183(6) 0.0158(7) 0.0229(7) -0.0001(6) 0.0030(5) 0.0002(5)
N4 0.0169(6) 0.0190(7) 0.0231(7) -0.0004(6) 0.0005(5) -0.0003(5)
N5 0.0176(6) 0.0179(7) 0.0201(7) -0.0036(6) -0.0001(5) 0.0008(5)
N6 0.0181(6) 0.0232(8) 0.0248(8) -0.0058(6) 0.0051(6) -0.0039(5)
N7 0.0269(8) 0.0166(7) 0.0308(9) -0.0012(6) -0.0017(6) -0.0014(6)
N8 0.0181(7) 0.0206(7) 0.0351(9) -0.0041(7) -0.0015(6) 0.0022(6)
N9 0.0169(7) 0.0251(8) 0.0403(10) -0.0005(7) 0.0037(6) 0.0040(6)
Yb1 0.01408(4) 0.01548(4) 0.01906(4) -0.00177(3) 0.00044(2) 0.00038(2)
C22 0.043(5) 0.047(5) 0.025(3) 0.007(3) -0.002(3) -0.012(3)
C23 0.056(4) 0.045(4) 0.049(4) -0.015(3) 0.037(3) -0.023(3)
C22A 0.033(6) 0.028(5) 0.031(9) 0.004(5) -0.002(5) -0.011(4)
C23A 0.091(13) 0.046(8) 0.055(8) -0.013(7) 0.051(9) -0.013(8)

loop_
_atom_type_symbol
_atom_type_description
_atom_type_scat_dispersion_real
_atom_type_scat_dispersion_imag
_atom_type_scat_source
C C 0.0033 0.0016 'International Tables Vol C Tables 4.2.6.8 and 6.1.1.4'
H H 0.0000 0.0000 'International Tables Vol C Tables 4.2.6.8 and 6.1.1.4'
B B 0.0013 0.0007 'International Tables Vol C Tables 4.2.6.8 and 6.1.1.4'
N N 0.0061 0.0033 'International Tables Vol C Tables 4.2.6.8 and 6.1.1.4'
Yb Yb -0.3850 5.5486 'International Tables Vol C Tables 4.2.6.8 and 6.1.1.4'

loop_
_geom_angle_atom_site_label_1
_geom_angle_atom_site_label_2
_geom_angle_atom_site_label_3
_geom_angle
_geom_angle_site_symmetry_1
_geom_angle_site_symmetry_3
_geom_angle_publ_flag
N1 C1 C2 107.73(15) . . ?
N1 C1 C8 124.10(17) . . ?
C2 C1 C8 128.17(16) . . ?
C1 C2 C3 105.83(15) . . ?
N2 C3 C2 110.23(16) . . ?
N2 C3 C4 121.49(16) . . ?
C2 C3 C4 128.28(15) . . ?
C3 C4 C5 110.03(17) . . ?
C3 C4 C6 109.16(16) . . ?
C5 C4 C6 110.05(19) . . ?
C3 C4 C7 109.52(16) . . ?
C5 C4 C7 109.88(19) . . ?
C6 C4 C7 108.16(19) . . ?
N3 C9 C10 108.23(16) . . ?
N3 C9 C16 123.61(17) . . ?
C10 C9 C16 128.13(17) . . ?
C9 C10 C11 105.84(16) . . ?
N4 C11 C10 110.03(16) . . ?
N4 C11 C12 123.22(16) . . ?
C10 C11 C12 126.74(17) . . ?
C11 C12 C13 110.18(16) . . ?
C11 C12 C15 109.49(17) . . ?
C13 C12 C15 108.73(19) . . ?
C11 C12 C14 110.95(16) . . ?
C13 C12 C14 109.39(18) . . ?
C15 C12 C14 108.04(19) . . ?
N5 C17 C18 108.00(16) . . ?
N5 C17 C24 124.83(17) . . ?
C18 C17 C24 127.13(17) . . ?
C17 C18 C19 105.97(16) . . ?
N6 C19 C18 110.16(16) . . ?
N6 C19 C20 122.75(17) . . ?
C18 C19 C20 126.94(17) . . ?
C22 C20 C19 110.1(8) . . ?
C22 C20 C21 111.5(8) . . ?
C19 C20 C21 111.60(18) . . ?
C22 C20 C23 111.8(8) . . ?
C19 C20 C23 107.9(4) . . ?
C21 C20 C23 103.8(5) . . ?
C19 C20 C23A 111.5(7) . . ?
C21 C20 C23A 120.0(14) . . ?
C19 C20 C22A 106.6(13) . . ?
C21 C20 C22A 107.0(14) . . ?
C23A C20 C22A 98.5(17) . . ?
N7 C30 C35 119.11(17) . . ?
N7 C30 C31 123.32(17) . . ?
C35 C30 C31 117.57(16) . . ?
C32 C31 C30 119.65(18) . . ?
C32 C31 C36 121.06(18) . . ?
C30 C31 C36 119.28(17) . . ?
C33 C32 C31 122.18(19) . . ?
C32 C33 C34 118.59(18) . . ?
C33 C34 C35 121.9(2) . . ?
C34 C35 C30 120.00(18) . . ?
C34 C35 C39 120.54(18) . . ?
C30 C35 C39 119.39(16) . . ?
C31 C36 C38 114.79(19) . . ?
C31 C36 C37 111.03(18) . . ?
C38 C36 C37 110.19(18) . . ?
C35 C39 C41 114.92(16) . . ?
C35 C39 C40 109.50(17) . . ?
C41 C39 C40 110.03(17) . . ?
N8 C50 C51 124.53(17) . . ?
C50 C51 C52 119.82(16) . . ?
N9 C52 C53 121.53(17) . . ?
N9 C52 C51 122.63(16) . . ?
C53 C52 C51 115.84(16) . . ?
C54 C53 C52 119.69(17) . . ?
N8 C54 C53 124.80(17) . . ?
N1 B1 N5 110.86(14) . . ?
N1 B1 N3 111.49(15) . . ?
N5 B1 N3 113.52(14) . . ?
C1 N1 N2 110.10(14) . . ?
C1 N1 B1 127.07(15) . . ?
N2 N1 B1 122.77(13) . . ?
C3 N2 N1 106.11(14) . . ?
C3 N2 Yb1 140.90(12) . . ?
N1 N2 Yb1 112.98(9) . . ?
C9 N3 N4 109.67(15) . . ?
C9 N3 B1 125.22(15) . . ?
N4 N3 B1 124.84(14) . . ?
C11 N4 N3 106.23(14) . . ?
C11 N4 Yb1 141.43(12) . . ?
N3 N4 Yb1 108.64(10) . . ?
C17 N5 N6 109.59(14) . . ?
C17 N5 B1 125.95(15) . . ?
N6 N5 B1 123.92(14) . . ?
C19 N6 N5 106.28(14) . . ?
C19 N6 Yb1 140.62(12) . . ?
N5 N6 Yb1 111.60(10) . . ?
C30 N7 Yb1 138.04(12) . . ?
C54 N8 C50 115.30(15) . . ?
C54 N8 Yb1 118.86(12) . . ?
C50 N8 Yb1 125.83(12) . . ?
C52 N9 C56 119.90(16) . . ?
C52 N9 C55 120.52(16) . . ?
C56 N9 C55 119.58(15) . . ?
N7 Yb1 N6 115.67(6) . . ?
N7 Yb1 N8 97.46(5) . . ?
N6 Yb1 N8 84.19(5) . . ?
N7 Yb1 N2 110.23(5) . . ?
N6 Yb1 N2 76.46(5) . . ?
N8 Yb1 N2 151.04(5) . . ?
N7 Yb1 N4 151.42(5) . . ?
N6 Yb1 N4 92.76(5) . . ?
N8 Yb1 N4 81.86(5) . . ?
N2 Yb1 N4 77.83(5) . . ?

loop_
_geom_bond_atom_site_label_1
_geom_bond_atom_site_label_2
_geom_bond_distance
_geom_bond_site_symmetry_2
_geom_bond_publ_flag
C1 N1 1.358(2) . ?
C1 C2 1.379(3) . ?
C1 C8 1.496(3) . ?
C2 C3 1.402(2) . ?
C3 N2 1.343(2) . ?
C3 C4 1.509(3) . ?
C4 C5 1.522(3) . ?
C4 C6 1.531(3) . ?
C4 C7 1.537(3) . ?
C9 N3 1.355(2) . ?
C9 C10 1.375(3) . ?
C9 C16 1.502(3) . ?
C10 C11 1.403(3) . ?
C11 N4 1.344(2) . ?
C11 C12 1.516(3) . ?
C12 C13 1.531(3) . ?
C12 C15 1.534(3) . ?
C12 C14 1.536(3) . ?
C17 N5 1.352(2) . ?
C17 C18 1.377(3) . ?
C17 C24 1.498(3) . ?
C18 C19 1.390(3) . ?
C19 N6 1.342(2) . ?
C19 C20 1.519(3) . ?
C20 C22 1.471(16) . ?
C20 C21 1.527(3) . ?
C20 C23 1.546(7) . ?
C20 C23A 1.585(17) . ?
C20 C22A 1.64(3) . ?
C30 N7 1.378(2) . ?
C30 C35 1.424(3) . ?
C30 C31 1.436(3) . ?
C31 C32 1.392(3) . ?
C31 C36 1.510(3) . ?
C32 C33 1.382(3) . ?
C33 C34 1.387(3) . ?
C34 C35 1.394(3) . ?
C35 C39 1.516(3) . ?
C36 C38 1.522(3) . ?
C36 C37 1.539(3) . ?
C39 C41 1.530(3) . ?
C39 C40 1.531(3) . ?
C50 N8 1.350(2) . ?
C50 C51 1.375(2) . ?
C51 C52 1.411(3) . ?
C52 N9 1.357(2) . ?
C52 C53 1.410(2) . ?
C53 C54 1.375(2) . ?
C54 N8 1.347(2) . ?
C55 N9 1.451(3) . ?
C56 N9 1.451(2) . ?
B1 N1 1.536(2) . ?
B1 N5 1.552(2) . ?
B1 N3 1.557(3) . ?
N1 N2 1.379(2) . ?
N2 Yb1 2.5105(14) . ?
N3 N4 1.385(2) . ?
N4 Yb1 2.5294(15) . ?
N5 N6 1.380(2) . ?
N6 Yb1 2.4535(15) . ?
N7 Yb1 2.3443(16) . ?
N8 Yb1 2.4896(15) . ?
